data_2012880
loop_
_publ_author_name
'Sbai, F.'
'Dakir, M.'
'Auhmani, A.'
'El Jamili, H.'
'Akssira, M.'
'Benharref, A.'
'Kenz, A.'
'Pierrot, M.'

_publ_section_title
;(1<i>S</i>,3<i>R</i>,8<i>S</i>,9<i>S</i>,10<i>R</i>)-2,2-Dichloro-9,10-epoxy-3,7,7,10-tetramethyltricyclo[6.4.0.0^1,3^]dodecane
 and
 (1<i>S</i>,3<i>R</i>,8<i>S</i>,10<i>R</i>)-2,2-dichloro-3,7,7,10-tetramethyltricyclo[6.4.0.0^1,3^]dodecan-9-one
;
_journal_issue 8
_journal_name_full 'Acta Crystallographica Section C'
_journal_page_first o518
_journal_page_last o520
_journal_paper_doi 10.1107/S0108270102012283
_journal_volume 58
_journal_year 2002
_chemical_formula_moiety 'C16 H24 Cl2 O'
_chemical_formula_sum 'C16 H24 Cl2 O'
_chemical_formula_weight 303.24
_chemical_melting_point 363
_chemical_name_common dodec-9-one
_chemical_name_systematic
;
(1S,3R,8S,10R)-2,2-dichloro-3,7,7,10-tetramethyltricyclo[6.4.0.0^1,3^]dodec-
9-one
;
_space_group_IT_number 4
_symmetry_cell_setting monoclinic
_symmetry_space_group_name_Hall 'P 2yb'
_symmetry_space_group_name_H-M 'P 1 21 1'
_atom_sites_solution_hydrogens geom
_atom_sites_solution_primary direct
_atom_sites_solution_secondary difmap
_cell_angle_alpha 90
_cell_angle_beta 109.497(4)
_cell_angle_gamma 90
_cell_formula_units_Z 2
_cell_length_a 8.9545(4)
_cell_length_b 10.6231(6)
_cell_length_c 9.0858(6)
_cell_measurement_reflns_used 4965
_cell_measurement_temperature 293(2)
_cell_measurement_theta_max 25.1
_cell_measurement_theta_min 1.0
_cell_volume 814.72(8)
_computing_cell_refinement 'Please provide missing details'
_computing_data_collection 'KappaCCD Server Software (Nonius, 1998) and MAXUS (Mackay et al., 1999)'
_computing_data_reduction 'DENZO and SCALEPACK (Otwinowski & Minor, 1997)'
_computing_molecular_graphics 'ORTEPIII (Burnett & Johnson, 1996)'
_computing_publication_material SHELXL97
_computing_structure_refinement 'SHELXL97 (Sheldrick, 1997)'
_computing_structure_solution 'SHELXS97 (Sheldrick, 1990)'
_diffrn_ambient_temperature 293(2)
_diffrn_measured_fraction_theta_full 0.924
_diffrn_measured_fraction_theta_max 0.924
_diffrn_measurement_device 'Nonius KappaCCD'
_diffrn_measurement_device_type 'Nonius KappaCCD area-detector'
_diffrn_measurement_method \f
_diffrn_radiation_monochromator graphite
_diffrn_radiation_source 'fine-focus sealed tube'
_diffrn_radiation_type MoK\a
_diffrn_radiation_wavelength 0.71073
_diffrn_reflns_av_R_equivalents 0.045
_diffrn_reflns_av_sigmaI/netI 0.030
_diffrn_reflns_limit_h_max 10
_diffrn_reflns_limit_h_min 0
_diffrn_reflns_limit_k_max 12
_diffrn_reflns_limit_k_min 0
_diffrn_reflns_limit_l_max 10
_diffrn_reflns_limit_l_min -11
_diffrn_reflns_number 4965
_diffrn_reflns_theta_full 25.11
_diffrn_reflns_theta_max 25.11
_diffrn_reflns_theta_min 3.06
_diffrn_standards_decay_% negligible
_exptl_absorpt_coefficient_mu 0.390
_exptl_absorpt_correction_type none
_exptl_crystal_colour colourless
_exptl_crystal_density_diffrn 1.232
_exptl_crystal_density_meas ?
_exptl_crystal_density_method 'not measured'
_exptl_crystal_description needle
_exptl_crystal_F_000 324
_exptl_crystal_size_max 0.40
_exptl_crystal_size_mid 0.25
_exptl_crystal_size_min 0.20
_refine_diff_density_max 0.55
_refine_diff_density_min -0.67
_refine_ls_abs_structure_details 'Flack (1983)'
_refine_ls_abs_structure_Flack -0.02(13)
_refine_ls_extinction_method none
_refine_ls_goodness_of_fit_ref 1.234
_refine_ls_hydrogen_treatment constr
_refine_ls_matrix_type full
_refine_ls_number_parameters 172
_refine_ls_number_reflns 1427
_refine_ls_number_restraints 1
_refine_ls_restrained_S_all 1.234
_refine_ls_R_factor_all 0.060
_refine_ls_R_factor_gt 0.051
_refine_ls_shift/su_max <0.001
_refine_ls_shift/su_mean 0.000
_refine_ls_structure_factor_coef Fsqd
_refine_ls_weighting_details 'calc w=1/[\s^2^(Fo^2^)+(0.1024P)^2^+0.1810P] where P=(Fo^2^+2Fc^2^)/3'
_refine_ls_weighting_scheme calc
_refine_ls_wR_factor_gt 0.152
_refine_ls_wR_factor_ref 0.164
_reflns_number_gt 1392
_reflns_number_total 1427
_reflns_threshold_expression I>2\s(I)
_cod_data_source_file gg1115.cif
_cod_data_source_block V
_cod_depositor_comments
;
The following automatic conversions were performed:
'_symmetry_cell_setting' value 'Monoclinic' changed to 'monoclinic'
according to '/home/saulius/struct/CIF-dictionaries/cif_core.dic'
dictionary named 'cif_core.dic' version 2.4.1 from 2010-06-29.

Automatic conversion script
Id: cif_fix_enum 1527 2010-12-29 10:47:43Z saulius 

The following automatic conversions were performed:

'_symmetry_cell_setting' value 'Monoclinic' changed to 'monoclinic'
according to /home/saulius/struct/CIF-dictionaries/cif_core.dic
dictionary named 'cif_core.dic' version 2.4.1 from 2010-06-29.

Automatic conversion script
Id: cif_fix_values 1715 2011-07-08 13:25:40Z adriana 

The following automatic conversions were performed:

'_exptl_crystal_density_meas' value 'not measured' was changed to '?'
- the value is perceived as not measured.

Automatic conversion script
Id: cif_fix_values 3008 2015-01-20 13:52:24Z robertas 
;
_cod_original_cell_volume 814.78(8)
_cod_original_sg_symbol_Hall P_2yb
_cod_original_sg_symbol_H-M 'P 21'
_cod_database_code 2012880
_cod_database_fobs_code 2012880

loop_
_symmetry_equiv_pos_as_xyz
'x, y, z'
'-x, y+1/2, -z'

loop_
_atom_site_label
_atom_site_fract_x
_atom_site_fract_y
_atom_site_fract_z
_atom_site_U_iso_or_equiv
_atom_site_adp_type
_atom_site_calc_flag
_atom_site_refinement_flags
_atom_site_occupancy
_atom_site_disorder_assembly
_atom_site_disorder_group
_atom_site_type_symbol
Cl1 0.87348(17) 0.45555(10) 0.11114(18) 0.0659(5) Uani d . 1 . . Cl
Cl2 0.98526(18) 0.26217(14) -0.04459(15) 0.0694(5) Uani d . 1 . . Cl
O12 0.9920(6) 0.3241(5) 0.5582(5) 0.0799(13) Uani d . 1 . . O
C1 0.8097(4) 0.2435(4) 0.3241(4) 0.0382(8) Uani d . 1 . . C
H1 0.7781 0.3303 0.3118 0.046 Uiso d R 1 . . H
C2 0.9650(5) 0.2411(5) 0.4619(4) 0.0475(10) Uani d . 1 . . C
C3 1.0803(5) 0.1338(5) 0.4744(5) 0.0535(12) Uani d . 1 . . C
H3 1.0390 0.0629 0.5139 0.064 Uiso d R 1 . . H
C4 1.0916(5) 0.0988(5) 0.3167(6) 0.0563(12) Uani d . 1 . . C
H4A 1.1414 0.1669 0.2813 0.068 Uiso d R 1 . . H
H4B 1.1539 0.0239 0.3261 0.068 Uiso d R 1 . . H
C5 0.9296(5) 0.0769(4) 0.1953(5) 0.0457(9) Uani d . 1 . . C
H5A 0.9433 0.0549 0.0982 0.055 Uiso d R 1 . . H
H5B 0.8773 0.0093 0.2287 0.055 Uiso d R 1 . . H
C6 0.8326(5) 0.1967(4) 0.1744(4) 0.0363(8) Uani d . 1 . . C
C7 0.7003(5) 0.2271(5) 0.0194(5) 0.0501(10) Uani d . 1 . . C
C8 0.5582(6) 0.2983(6) 0.0303(7) 0.0694(15) Uani d . 1 . . C
H8A 0.5943 0.3689 0.0990 0.083 Uiso d R 1 . . H
H8B 0.4952 0.3278 -0.0714 0.083 Uiso d R 1 . . H
C9 0.4525(6) 0.2185(8) 0.0933(7) 0.0780(18) Uani d . 1 . . C
H9A 0.3921 0.2718 0.1376 0.094 Uiso d R 1 . . H
H9B 0.3818 0.1697 0.0100 0.094 Uiso d R 1 . . H
C10 0.5414(7) 0.1263(7) 0.2240(7) 0.0727(16) Uani d . 1 . . C
H10A 0.4687 0.0832 0.2639 0.087 Uiso d R 1 . . H
H10B 0.5954 0.0661 0.1809 0.087 Uiso d R 1 . . H
C11 0.6695(5) 0.1791(5) 0.3672(5) 0.0504(11) Uani d . 1 . . C
C13 1.2398(7) 0.1615(8) 0.5996(8) 0.086(2) Uani d . 1 . . C
H13A 1.3118 0.0930 0.6067 0.104 Uiso d R 1 . . H
H13B 1.2255 0.1734 0.6989 0.104 Uiso d R 1 . . H
H13C 1.2822 0.2370 0.5710 0.104 Uiso d R 1 . . H
C14 0.8573(5) 0.2942(4) 0.0623(5) 0.0457(9) Uani d . 1 . . C
C15 0.6588(9) 0.1317(7) -0.1114(6) 0.0787(19) Uani d . 1 . . C
H15A 0.5746 0.1645 -0.1990 0.094 Uiso d R 1 . . H
H15B 0.6245 0.0555 -0.0759 0.094 Uiso d R 1 . . H
H15C 0.7494 0.1145 -0.1422 0.094 Uiso d R 1 . . H
C16 0.6035(10) 0.2806(8) 0.4507(10) 0.089(2) Uani d . 1 . . C
H16A 0.5184 0.2452 0.4793 0.106 Uiso d R 1 . . H
H16B 0.5643 0.3493 0.3797 0.106 Uiso d R 1 . . H
H16C 0.6846 0.3105 0.5427 0.106 Uiso d R 1 . . H
C17 0.7252(8) 0.0713(7) 0.4854(7) 0.0730(16) Uani d . 1 . . C
H17A 0.6351 0.0368 0.5061 0.088 Uiso d R 1 . . H
H17B 0.7999 0.1024 0.5808 0.088 Uiso d R 1 . . H
H17C 0.7742 0.0069 0.4431 0.088 Uiso d R 1 . . H

loop_
_atom_site_aniso_label
_atom_site_aniso_U_11
_atom_site_aniso_U_22
_atom_site_aniso_U_33
_atom_site_aniso_U_12
_atom_site_aniso_U_13
_atom_site_aniso_U_23
Cl1 0.0838(8) 0.0341(6) 0.0952(9) -0.0009(5) 0.0501(7) 0.0086(5)
Cl2 0.0908(10) 0.0646(8) 0.0767(8) 0.0040(7) 0.0596(7) 0.0087(6)
O12 0.086(3) 0.076(3) 0.066(2) -0.017(2) 0.0087(19) -0.031(2)
C1 0.0406(18) 0.036(2) 0.0424(17) -0.0047(15) 0.0200(14) -0.0046(15)
C2 0.052(2) 0.048(3) 0.0418(19) -0.0123(18) 0.0139(17) -0.0050(17)
C3 0.048(2) 0.056(3) 0.050(2) -0.007(2) 0.0081(18) 0.0100(19)
C4 0.046(2) 0.053(3) 0.071(3) 0.012(2) 0.022(2) 0.012(2)
C5 0.060(2) 0.033(2) 0.050(2) 0.0051(18) 0.0266(18) 0.0033(16)
C6 0.0407(18) 0.0330(19) 0.0387(16) 0.0003(14) 0.0178(13) 0.0010(14)
C7 0.052(2) 0.053(3) 0.0411(18) 0.000(2) 0.0099(16) 0.0080(17)
C8 0.047(2) 0.075(4) 0.078(3) 0.008(2) 0.010(2) 0.015(3)
C9 0.037(2) 0.105(5) 0.085(3) -0.006(3) 0.012(2) 0.005(3)
C10 0.055(3) 0.084(4) 0.085(3) -0.026(3) 0.030(3) -0.003(3)
C11 0.049(2) 0.056(3) 0.057(2) -0.009(2) 0.0311(18) -0.003(2)
C13 0.054(3) 0.105(5) 0.079(3) -0.014(3) -0.006(3) 0.017(4)
C14 0.055(2) 0.038(2) 0.050(2) 0.0027(17) 0.0258(17) 0.0069(17)
C15 0.097(4) 0.090(5) 0.041(2) -0.024(4) 0.012(2) -0.009(3)
C16 0.095(4) 0.091(5) 0.115(5) -0.008(4) 0.081(4) -0.018(4)
C17 0.077(3) 0.080(4) 0.074(3) -0.013(3) 0.040(3) 0.015(3)

loop_
_atom_type_symbol
_atom_type_description
_atom_type_scat_dispersion_real
_atom_type_scat_dispersion_imag
_atom_type_scat_source
C C 0.0033 0.0016 'International Tables Vol C Tables 4.2.6.8 and 6.1.1.4'
H H 0.0000 0.0000 'International Tables Vol C Tables 4.2.6.8 and 6.1.1.4'
O O 0.0106 0.0060 'International Tables Vol C Tables 4.2.6.8 and 6.1.1.4'
Cl Cl 0.1484 0.1585 'International Tables Vol C Tables 4.2.6.8 and 6.1.1.4'

loop_
_geom_angle_atom_site_label_1
_geom_angle_atom_site_label_2
_geom_angle_atom_site_label_3
_geom_angle
_geom_angle_publ_flag
C6 C1 C2 111.6(3) n
C6 C1 C11 115.6(3) y
C2 C1 C11 111.6(3) n
C6 C1 H1 109.4 n
C2 C1 H1 105.2 n
C11 C1 H1 102.4 n
O12 C2 C3 121.9(4) n
O12 C2 C1 119.2(5) n
C3 C2 C1 118.9(4) n
C4 C3 C2 111.8(3) n
C4 C3 C13 114.2(5) n
C2 C3 C13 110.7(5) n
C4 C3 H3 108.5 n
C2 C3 H3 106.3 n
C13 C3 H3 104.7 n
C3 C4 C5 112.0(4) n
C3 C4 H4A 108.5 n
C5 C4 H4A 108.1 n
C3 C4 H4B 109.9 n
C5 C4 H4B 108.9 n
H4A C4 H4B 109.5 n
C6 C5 C4 109.3(4) n
C6 C5 H5A 109.5 n
C4 C5 H5A 108.7 n
C6 C5 H5B 110.4 n
C4 C5 H5B 109.5 n
H5A C5 H5B 109.5 n
C5 C6 C14 116.8(4) n
C5 C6 C1 113.8(3) n
C14 C6 C1 117.9(3) n
C5 C6 C7 121.6(4) n
C14 C6 C7 58.9(3) y
C1 C6 C7 117.1(3) y
C14 C7 C15 119.0(5) n
C14 C7 C8 118.7(4) n
C15 C7 C8 113.3(5) n
C14 C7 C6 59.8(3) y
C15 C7 C6 119.3(4) n
C8 C7 C6 116.9(4) n
C7 C8 C9 112.9(5) n
C7 C8 H8A 109.0 n
C9 C8 H8A 107.9 n
C7 C8 H8B 109.7 n
C9 C8 H8B 107.8 n
H8A C8 H8B 109.5 n
C8 C9 C10 114.8(4) n
C8 C9 H9A 109.7 n
C10 C9 H9A 105.7 n
C8 C9 H9B 109.5 n
C10 C9 H9B 107.5 n
H9A C9 H9B 109.5 n
C11 C10 C9 118.2(6) n
C11 C10 H10A 105.4 n
C9 C10 H10A 110.7 n
C11 C10 H10B 104.8 n
C9 C10 H10B 108.0 n
H10A C10 H10B 109.5 n
C10 C11 C17 107.4(5) n
C10 C11 C16 112.0(5) n
C17 C11 C16 105.4(5) n
C10 C11 C1 112.3(4) n
C17 C11 C1 113.2(4) n
C16 C11 C1 106.5(4) n
C3 C13 H13A 110.1 n
C3 C13 H13B 109.9 n
H13A C13 H13B 109.5 n
C3 C13 H13C 108.4 n
H13A C13 H13C 109.5 n
H13B C13 H13C 109.5 n
C7 C14 C6 61.3(3) y
C7 C14 Cl1 121.1(3) n
C6 C14 Cl1 120.8(3) n
C7 C14 Cl2 119.1(3) n
C6 C14 Cl2 120.2(3) n
Cl1 C14 Cl2 108.2(2) n
C7 C15 H15A 109.1 n
C7 C15 H15B 108.9 n
H15A C15 H15B 109.5 n
C7 C15 H15C 110.4 n
H15A C15 H15C 109.5 n
H15B C15 H15C 109.5 n
C11 C16 H16A 109.2 n
C11 C16 H16B 108.4 n
H16A C16 H16B 109.5 n
C11 C16 H16C 110.9 n
H16A C16 H16C 109.5 n
H16B C16 H16C 109.5 n
C11 C17 H17A 108.9 n
C11 C17 H17B 109.9 n
H17A C17 H17B 109.5 n
C11 C17 H17C 109.6 n
H17A C17 H17C 109.5 n
H17B C17 H17C 109.5 n

loop_
_geom_bond_atom_site_label_1
_geom_bond_atom_site_label_2
_geom_bond_site_symmetry_2
_geom_bond_distance
_geom_bond_publ_flag
Cl1 C14 . 1.764(5) n
Cl2 C14 . 1.765(5) n
O12 C2 . 1.208(6) y
C1 C2 . 1.530(5) y
C1 C6 . 1.525(5) y
C1 C11 . 1.590(5) y
C1 H1 . 0.9601 n
C2 C3 . 1.517(7) y
C3 C4 . 1.516(7) n
C3 C13 . 1.528(6) n
C3 H3 . 0.9600 n
C4 C5 . 1.519(6) n
C4 H4A . 0.9600 n
C4 H4B . 0.9600 n
C5 C6 . 1.516(5) n
C5 H5A . 0.9600 n
C5 H5B . 0.9600 n
C6 C14 . 1.520(5) y
C6 C7 . 1.543(5) y
C7 C14 . 1.507(6) y
C7 C15 . 1.511(8) n
C7 C8 . 1.512(8) n
C8 C9 . 1.518(9) n
C8 H8A . 0.9600 n
C8 H8B . 0.9601 n
C9 C10 . 1.540(9) n
C9 H9A . 0.9599 n
C9 H9B . 0.9600 n
C10 C11 . 1.525(7) n
C10 H10A . 0.9599 n
C10 H10B . 0.9599 n
C11 C17 . 1.535(8) n
C11 C16 . 1.545(8) n
C13 H13A . 0.9600 n
C13 H13B . 0.9600 n
C13 H13C . 0.9600 n
C15 H15A . 0.9600 n
C15 H15B . 0.9600 n
C15 H15C . 0.9600 n
C16 H16A . 0.9599 n
C16 H16B . 0.9600 n
C16 H16C . 0.9600 n
C17 H17A . 0.9600 n
C17 H17B . 0.9600 n
C17 H17C . 0.9601 n

loop_
_cod_related_entry_id
_cod_related_entry_database
_cod_related_entry_code
1 ChemSpider 21181765
